data_4124608
loop_
_publ_author_name
'Zhang, Kui'
'Cai, Lingchao'
'Jiang, Xing'
'Garcia-Garibay, Miguel A'
'Kwon, Ohyun'

_publ_section_title
;
 Phosphine-Mediated Iterative Arene Homologation Using Allenes.
;
_journal_issue 35
_journal_name_full 'Journal of the American Chemical Society'
_journal_page_first 11258
_journal_page_last 11261
_journal_paper_doi 10.1021/jacs.5b07403
_journal_volume 137
_journal_year 2015
_chemical_formula_moiety 'C20 H17 N O5'
_chemical_formula_sum 'C20 H17 N O5'
_chemical_formula_weight 351.35
_chemical_name_systematic
; 
 ? 
;
_space_group_crystal_system monoclinic
_space_group_IT_number 14
_space_group_name_Hall '-P 2ybc'
_space_group_name_H-M_alt 'P 1 21/c 1'
_symmetry_space_group_name_Hall '-P 2ybc'
_symmetry_space_group_name_H-M 'P 1 21/c 1'
_atom_sites_solution_hydrogens geom
_audit_creation_method SHELXL-2014
_cell_angle_alpha 90
_cell_angle_beta 100.248(2)
_cell_angle_gamma 90
_cell_formula_units_Z 4
_cell_length_a 12.0823(4)
_cell_length_b 5.4689(2)
_cell_length_c 24.7977(9)
_cell_measurement_reflns_used 4843
_cell_measurement_temperature 100(2)
_cell_measurement_theta_max 72.12
_cell_measurement_theta_min 3.62
_cell_volume 1612.41(10)
_computing_cell_refinement 'Bruker SAINT'
_computing_data_collection 'Bruker APEX2'
_computing_data_reduction 'Bruker SAINT'
_computing_molecular_graphics 'Bruker SHELXTL'
_computing_publication_material 'Bruker SHELXTL'
_computing_structure_refinement 'SHELXL-2014 (Sheldrick, 2014)'
_computing_structure_solution 'SHELXS-97 (Sheldrick 2008)'
_diffrn_ambient_temperature 100(2)
_diffrn_detector_area_resol_mean 8.3333
_diffrn_measured_fraction_theta_full 0.992
_diffrn_measured_fraction_theta_max 0.979
_diffrn_measurement_device_type 'Bruker APEX-II CCD'
_diffrn_measurement_method '\f and \w scans'
_diffrn_radiation_type CuK\a
_diffrn_radiation_wavelength 1.54178
_diffrn_reflns_av_R_equivalents 0.0450
_diffrn_reflns_av_unetI/netI 0.0355
_diffrn_reflns_laue_measured_fraction_full 0.992
_diffrn_reflns_laue_measured_fraction_max 0.979
_diffrn_reflns_limit_h_max 14
_diffrn_reflns_limit_h_min -14
_diffrn_reflns_limit_k_max 6
_diffrn_reflns_limit_k_min -5
_diffrn_reflns_limit_l_max 30
_diffrn_reflns_limit_l_min -28
_diffrn_reflns_number 15302
_diffrn_reflns_point_group_measured_fraction_full 0.992
_diffrn_reflns_point_group_measured_fraction_max 0.979
_diffrn_reflns_theta_full 67.679
_diffrn_reflns_theta_max 72.199
_diffrn_reflns_theta_min 3.622
_diffrn_source 'I\mS micro--focus source'
_exptl_absorpt_coefficient_mu 0.869
_exptl_absorpt_correction_T_max 0.75
_exptl_absorpt_correction_T_min 0.54
_exptl_absorpt_correction_type multi-scan
_exptl_absorpt_process_details 'SADABS V2014/2 (Bruker AXS Inc.)'
_exptl_crystal_colour colorless
_exptl_crystal_density_diffrn 1.447
_exptl_crystal_description needle
_exptl_crystal_F_000 736
_exptl_crystal_size_max 0.60
_exptl_crystal_size_mid 0.03
_exptl_crystal_size_min 0.03
_refine_diff_density_max 0.209
_refine_diff_density_min -0.290
_refine_diff_density_rms 0.046
_refine_ls_extinction_method none
_refine_ls_goodness_of_fit_ref 1.100
_refine_ls_hydrogen_treatment constr
_refine_ls_matrix_type full
_refine_ls_number_parameters 236
_refine_ls_number_reflns 3122
_refine_ls_number_restraints 0
_refine_ls_restrained_S_all 1.100
_refine_ls_R_factor_all 0.0419
_refine_ls_R_factor_gt 0.0351
_refine_ls_shift/su_max 0.000
_refine_ls_shift/su_mean 0.000
_refine_ls_structure_factor_coef Fsqd
_refine_ls_weighting_details 'w=1/[\s^2^(Fo^2^)+(0.0640P)^2^] where P=(Fo^2^+2Fc^2^)/3'
_refine_ls_weighting_scheme calc
_refine_ls_wR_factor_gt 0.1005
_refine_ls_wR_factor_ref 0.1028
_reflns_Friedel_coverage 0.000
_reflns_number_gt 2558
_reflns_number_total 3122
_reflns_threshold_expression 'I > 2\s(I)'
_cod_data_source_file ja5b07403_si_002.cif
_cod_data_source_block cu_kw1404s_a
_cod_database_code 4124608
_shelx_space_group_comment
; 
The symmetry employed for this shelxl refinement is uniquely defined 
by the following loop, which should always be used as a source of 
symmetry information in preference to the above space-group names. 
They are only intended as comments. 
;
_shelxl_version_number 2014-3

loop_
_space_group_symop_operation_xyz
'x, y, z'
'-x, y+1/2, -z+1/2'
'-x, -y, -z'
'x, -y-1/2, z-1/2'

loop_
_atom_site_label
_atom_site_type_symbol
_atom_site_fract_x
_atom_site_fract_y
_atom_site_fract_z
_atom_site_U_iso_or_equiv
_atom_site_adp_type
_atom_site_occupancy
_atom_site_site_symmetry_order
_atom_site_calc_flag
_atom_site_refinement_flags_posn
_atom_site_refinement_flags_adp
O1 O 0.06524(8) -0.17676(17) 0.39186(4) 0.0255(2) Uani 1 1 d . .
O2 O 0.00022(8) -0.07160(18) 0.30793(4) 0.0270(2) Uani 1 1 d . .
O3 O 0.57355(7) 0.96496(15) 0.34036(3) 0.0178(2) Uani 1 1 d . .
O4 O 0.64632(7) 0.19990(16) 0.49845(4) 0.0215(2) Uani 1 1 d . .
O5 O 0.71005(7) 0.55579(15) 0.47177(3) 0.0173(2) Uani 1 1 d . .
N1 N 0.06792(9) -0.05138(19) 0.35087(4) 0.0186(2) Uani 1 1 d . .
C1 C 0.52816(10) 0.4294(2) 0.42880(5) 0.0149(3) Uani 1 1 d . .
C2 C 0.44262(10) 0.2639(2) 0.42914(5) 0.0156(3) Uani 1 1 d . .
H2A H 0.4525 0.1357 0.4554 0.019 Uiso 1 1 calc R U
C3 C 0.34026(10) 0.2797(2) 0.39140(5) 0.0147(3) Uani 1 1 d . .
C4 C 0.25311(10) 0.1061(2) 0.39094(5) 0.0160(3) Uani 1 1 d . .
H4 H 0.2610 -0.0247 0.4166 0.019 Uiso 1 1 calc R U
C5 C 0.15754(10) 0.1316(2) 0.35273(5) 0.0166(3) Uani 1 1 d . .
C6 C 0.14074(10) 0.3225(2) 0.31384(5) 0.0179(3) Uani 1 1 d . .
H6 H 0.0728 0.3333 0.2879 0.021 Uiso 1 1 calc R U
C7 C 0.22400(10) 0.4913(2) 0.31418(5) 0.0179(3) Uani 1 1 d . .
H7 H 0.2137 0.6216 0.2884 0.021 Uiso 1 1 calc R U
C8 C 0.32578(10) 0.4739(2) 0.35263(5) 0.0154(3) Uani 1 1 d . .
C9 C 0.41481(10) 0.6436(2) 0.35338(5) 0.0159(3) Uani 1 1 d . .
H9 H 0.4049 0.7751 0.3280 0.019 Uiso 1 1 calc R U
C10 C 0.51458(10) 0.6251(2) 0.38941(5) 0.0152(3) Uani 1 1 d . .
C11 C 0.60824(10) 0.8034(2) 0.38558(5) 0.0158(3) Uani 1 1 d . .
H11A H 0.6264 0.8987 0.4200 0.019 Uiso 1 1 calc R U
H11B H 0.6766 0.7133 0.3803 0.019 Uiso 1 1 calc R U
C12 C 0.65078(10) 1.1382(2) 0.33163(5) 0.0162(3) Uani 1 1 d . .
C13 C 0.75895(11) 1.1581(2) 0.36181(5) 0.0197(3) Uani 1 1 d . .
H13 H 0.7845 1.0474 0.3909 0.024 Uiso 1 1 calc R U
C14 C 0.82954(11) 1.3430(2) 0.34885(5) 0.0212(3) Uani 1 1 d . .
H14 H 0.9034 1.3578 0.3695 0.025 Uiso 1 1 calc R U
C15 C 0.79388(11) 1.5049(2) 0.30645(5) 0.0210(3) Uani 1 1 d . .
H15 H 0.8428 1.6293 0.2978 0.025 Uiso 1 1 calc R U
C16 C 0.68568(11) 1.4829(2) 0.27671(5) 0.0197(3) Uani 1 1 d . .
H16 H 0.6604 1.5936 0.2476 0.024 Uiso 1 1 calc R U
C17 C 0.61398(11) 1.3013(2) 0.28891(5) 0.0176(3) Uani 1 1 d . .
H17 H 0.5401 1.2879 0.2683 0.021 Uiso 1 1 calc R U
C18 C 0.63235(10) 0.3808(2) 0.46993(5) 0.0155(3) Uani 1 1 d . .
C19 C 0.81644(10) 0.5111(2) 0.50791(5) 0.0189(3) Uani 1 1 d . .
H19A H 0.8508 0.3577 0.4976 0.023 Uiso 1 1 calc R U
H19B H 0.8051 0.4969 0.5464 0.023 Uiso 1 1 calc R U
C20 C 0.89129(11) 0.7267(2) 0.50164(6) 0.0230(3) Uani 1 1 d . .
H20A H 0.9074 0.7296 0.4643 0.034 Uiso 1 1 calc R U
H20B H 0.9619 0.7118 0.5279 0.034 Uiso 1 1 calc R U
H20C H 0.8531 0.8784 0.5087 0.034 Uiso 1 1 calc R U

loop_
_atom_site_aniso_label
_atom_site_aniso_U_11
_atom_site_aniso_U_22
_atom_site_aniso_U_33
_atom_site_aniso_U_23
_atom_site_aniso_U_13
_atom_site_aniso_U_12
O1 0.0268(5) 0.0271(6) 0.0213(5) 0.0062(4) 0.0010(4) -0.0080(4)
O2 0.0244(5) 0.0325(6) 0.0205(5) -0.0008(4) -0.0060(4) -0.0096(4)
O3 0.0194(5) 0.0166(5) 0.0164(5) 0.0043(3) 0.0004(3) -0.0038(3)
O4 0.0233(5) 0.0188(5) 0.0201(5) 0.0059(4) -0.0025(4) -0.0027(4)
O5 0.0156(5) 0.0166(5) 0.0178(5) 0.0017(3) -0.0020(3) -0.0021(3)
N1 0.0190(6) 0.0188(6) 0.0170(6) -0.0017(4) 0.0003(4) -0.0014(4)
C1 0.0186(7) 0.0143(6) 0.0118(6) -0.0019(4) 0.0023(5) 0.0003(4)
C2 0.0206(7) 0.0140(6) 0.0120(6) 0.0008(4) 0.0024(5) 0.0014(4)
C3 0.0179(6) 0.0143(6) 0.0119(6) -0.0015(4) 0.0028(5) 0.0002(4)
C4 0.0201(7) 0.0141(6) 0.0135(6) 0.0003(4) 0.0024(5) 0.0007(5)
C5 0.0164(6) 0.0176(7) 0.0158(6) -0.0029(5) 0.0024(5) -0.0026(5)
C6 0.0171(6) 0.0219(7) 0.0134(6) -0.0010(5) -0.0007(5) 0.0016(5)
C7 0.0218(7) 0.0168(7) 0.0146(6) 0.0022(5) 0.0022(5) 0.0022(5)
C8 0.0186(6) 0.0154(7) 0.0123(6) -0.0018(4) 0.0027(5) 0.0008(5)
C9 0.0209(7) 0.0126(6) 0.0145(6) 0.0008(4) 0.0038(5) 0.0004(5)
C10 0.0189(6) 0.0136(6) 0.0132(6) -0.0023(4) 0.0033(5) 0.0007(5)
C11 0.0196(6) 0.0143(6) 0.0127(6) 0.0030(4) 0.0005(5) -0.0007(5)
C12 0.0199(7) 0.0141(7) 0.0148(6) -0.0014(4) 0.0040(5) -0.0032(5)
C13 0.0211(7) 0.0179(7) 0.0196(7) 0.0018(5) 0.0016(5) -0.0001(5)
C14 0.0182(7) 0.0224(8) 0.0223(7) -0.0025(5) 0.0022(5) -0.0029(5)
C15 0.0247(7) 0.0187(7) 0.0213(7) -0.0026(5) 0.0084(5) -0.0049(5)
C16 0.0275(7) 0.0158(7) 0.0164(6) 0.0010(5) 0.0053(5) -0.0008(5)
C17 0.0197(6) 0.0178(7) 0.0148(6) -0.0017(5) 0.0016(5) -0.0003(5)
C18 0.0182(7) 0.0149(6) 0.0134(6) -0.0018(5) 0.0029(5) -0.0005(5)
C19 0.0167(6) 0.0200(7) 0.0180(6) 0.0006(5) -0.0020(5) 0.0011(5)
C20 0.0189(7) 0.0231(7) 0.0256(7) -0.0010(5) 0.0000(5) -0.0023(5)

loop_
_atom_type_symbol
_atom_type_description
_atom_type_scat_dispersion_real
_atom_type_scat_dispersion_imag
_atom_type_scat_source
C C 0.0181 0.0091 'International Tables Vol C Tables 4.2.6.8 and 6.1.1.4'
H H 0.0000 0.0000 'International Tables Vol C Tables 4.2.6.8 and 6.1.1.4'
N N 0.0311 0.0180 'International Tables Vol C Tables 4.2.6.8 and 6.1.1.4'
O O 0.0492 0.0322 'International Tables Vol C Tables 4.2.6.8 and 6.1.1.4'

loop_
_geom_angle_atom_site_label_1
_geom_angle_atom_site_label_2
_geom_angle_atom_site_label_3
_geom_angle
C12 O3 C11 115.91(9)
C18 O5 C19 116.14(9)
O2 N1 O1 123.70(11)
O2 N1 C5 117.55(10)
O1 N1 C5 118.75(10)
C2 C1 C10 119.92(11)
C2 C1 C18 114.91(10)
C10 C1 C18 125.12(11)
C1 C2 C3 121.70(11)
C1 C2 H2A 119.2
C3 C2 H2A 119.2
C2 C3 C4 121.71(11)
C2 C3 C8 118.73(11)
C4 C3 C8 119.56(11)
C5 C4 C3 118.25(11)
C5 C4 H4 120.9
C3 C4 H4 120.9
C4 C5 C6 123.44(11)
C4 C5 N1 118.71(11)
C6 C5 N1 117.84(11)
C7 C6 C5 118.69(11)
C7 C6 H6 120.7
C5 C6 H6 120.7
C6 C7 C8 120.59(11)
C6 C7 H7 119.7
C8 C7 H7 119.7
C9 C8 C7 121.97(11)
C9 C8 C3 118.55(11)
C7 C8 C3 119.47(11)
C10 C9 C8 122.49(11)
C10 C9 H9 118.8
C8 C9 H9 118.8
C9 C10 C1 118.59(11)
C9 C10 C11 119.56(11)
C1 C10 C11 121.82(10)
O3 C11 C10 109.27(9)
O3 C11 H11A 109.8
C10 C11 H11A 109.8
O3 C11 H11B 109.8
C10 C11 H11B 109.8
H11A C11 H11B 108.3
O3 C12 C13 124.70(11)
O3 C12 C17 115.27(11)
C13 C12 C17 120.03(11)
C12 C13 C14 119.15(12)
C12 C13 H13 120.4
C14 C13 H13 120.4
C15 C14 C13 121.19(12)
C15 C14 H14 119.4
C13 C14 H14 119.4
C14 C15 C16 119.01(12)
C14 C15 H15 120.5
C16 C15 H15 120.5
C17 C16 C15 120.85(12)
C17 C16 H16 119.6
C15 C16 H16 119.6
C16 C17 C12 119.76(12)
C16 C17 H17 120.1
C12 C17 H17 120.1
O4 C18 O5 122.79(11)
O4 C18 C1 123.79(11)
O5 C18 C1 113.41(10)
O5 C19 C20 106.61(10)
O5 C19 H19A 110.4
C20 C19 H19A 110.4
O5 C19 H19B 110.4
C20 C19 H19B 110.4
H19A C19 H19B 108.6
C19 C20 H20A 109.5
C19 C20 H20B 109.5
H20A C20 H20B 109.5
C19 C20 H20C 109.5
H20A C20 H20C 109.5
H20B C20 H20C 109.5

loop_
_geom_bond_atom_site_label_1
_geom_bond_atom_site_label_2
_geom_bond_distance
O1 N1 1.2312(13)
O2 N1 1.2270(13)
O3 C12 1.3736(14)
O3 C11 1.4305(13)
O4 C18 1.2106(14)
O5 C18 1.3356(14)
O5 C19 1.4509(13)
N1 C5 1.4689(15)
C1 C2 1.3747(17)
C1 C10 1.4384(16)
C1 C18 1.4963(17)
C2 C3 1.4147(17)
C2 H2A 0.9500
C3 C4 1.4164(17)
C3 C8 1.4220(16)
C4 C5 1.3643(17)
C4 H4 0.9500
C5 C6 1.4114(17)
C6 C7 1.3640(18)
C6 H6 0.9500
C7 C8 1.4189(17)
C7 H7 0.9500
C8 C9 1.4185(17)
C9 C10 1.3705(17)
C9 H9 0.9500
C10 C11 1.5096(16)
C11 H11A 0.9900
C11 H11B 0.9900
C12 C13 1.3900(17)
C12 C17 1.3959(17)
C13 C14 1.3967(17)
C13 H13 0.9500
C14 C15 1.3834(18)
C14 H14 0.9500
C15 C16 1.3872(18)
C15 H15 0.9500
C16 C17 1.3861(17)
C16 H16 0.9500
C17 H17 0.9500
C19 C20 1.5106(17)
C19 H19A 0.9900
C19 H19B 0.9900
C20 H20A 0.9800
C20 H20B 0.9800
C20 H20C 0.9800
